data_7246042
loop_
_publ_author_name
'Iqbal, Infal'
'Mehmood, Arshad'
'Noureen, Sajida'
'Lecomte, Claude'
'Ahmed, Maqsood'

_publ_section_title
;
 Crystal engineering, electron density analysis, and in situ variable
 temperature studies on co-crystal between nicotinic acid and gallic acid
 sesquihydrate
;
_journal_issue 5
_journal_name_full CrystEngComm
_journal_page_first 770
_journal_page_last 784
_journal_paper_doi 10.1039/D2CE01149B
_journal_volume 25
_journal_year 2023
_chemical_formula_moiety 'C6 H5 N O2, 1.5(H2 O), C7 H6 O5'
_chemical_formula_sum 'C13 H14 N O8.5'
_chemical_formula_weight 320.257
_space_group_crystal_system triclinic
_space_group_IT_number 2
_space_group_name_Hall '-P 1'
_space_group_name_H-M_alt 'P -1'
_symmetry_Int_Tables_number 2
_atom_sites_solution_primary direct
_audit_creation_date 2022-05-14
_audit_creation_method
;
FinalCif V89 by Daniel Kratzert, Freiburg 2022,
https://dkratzert.de/finalcif.html
;
_audit_update_record
;
2022-05-16 deposited with the CCDC.	2022-12-22 downloaded from the CCDC.
;
_cell_angle_alpha 92.987(16)
_cell_angle_beta 116.174(14)
_cell_angle_gamma 114.040(15)
_cell_formula_units_Z 4
_cell_length_a 11.849(7)
_cell_length_b 11.915(7)
_cell_length_c 12.432(8)
_cell_measurement_reflns_used 201
_cell_measurement_temperature 350(2)
_cell_measurement_theta_max 19.04
_cell_measurement_theta_min 3.09
_cell_volume 1379.8(15)
_computing_cell_refinement 'SAINT V8.40B (?, 2016)'
_computing_data_reduction 'SAINT V8.40B (?, 2016)'
_computing_molecular_graphics 'Olex2 1.5 (Dolomanov et al., 2009)'
_computing_publication_material 'Olex2 1.5 (Dolomanov et al., 2009)'
_computing_structure_refinement 'olex2.refine 1.5 (Bourhis et al., 2015)'
_computing_structure_solution 'SHELXT 2018/2 (Sheldrick, 2018)'
_diffrn_ambient_environment N~2~
_diffrn_ambient_temperature 350.00
_diffrn_detector CPAD
_diffrn_detector_area_resol_mean 7.41
_diffrn_detector_type 'Bruker PHOTON II'
_diffrn_measured_fraction_theta_full 0.8917
_diffrn_measured_fraction_theta_max 0.8619
_diffrn_measurement_device 'Four-circle diffractometer'
_diffrn_measurement_device_type 'Bruker D8 VENTURE dual wavelength Mo/Cu'
_diffrn_measurement_method '\w and \f scans'
_diffrn_measurement_specimen_support 'MiTeGen micromount'
_diffrn_radiation_monochromator 'mirror optics'
_diffrn_radiation_probe x-ray
_diffrn_radiation_type 'Mo K\a'
_diffrn_radiation_wavelength 0.71073
_diffrn_reflns_av_R_equivalents 0.3082
_diffrn_reflns_av_unetI/netI 0.5004
_diffrn_reflns_Laue_measured_fraction_full 0.8917
_diffrn_reflns_Laue_measured_fraction_max 0.8619
_diffrn_reflns_limit_h_max 14
_diffrn_reflns_limit_h_min -14
_diffrn_reflns_limit_k_max 12
_diffrn_reflns_limit_k_min -14
_diffrn_reflns_limit_l_max 15
_diffrn_reflns_limit_l_min -15
_diffrn_reflns_number 8621
_diffrn_reflns_point_group_measured_fraction_full 0.8917
_diffrn_reflns_point_group_measured_fraction_max 0.8619
_diffrn_reflns_theta_full 25.2417
_diffrn_reflns_theta_max 26.44
_diffrn_reflns_theta_min 2.31
_diffrn_source 'microfocus sealed X-ray tube'
_diffrn_source_current 1.0
_diffrn_source_power 0.05
_diffrn_source_type 'Incoatec I\ms'
_diffrn_source_voltage 50.0
_diffrn_standards_number 0
_exptl_absorpt_coefficient_mu 0.132
_exptl_absorpt_correction_T_max 0.7454
_exptl_absorpt_correction_T_min 0.5728
_exptl_absorpt_correction_type none
_exptl_absorpt_process_details
;
SADABS-2016/2 (Bruker,2016/2) was used for absorption correction.
wR2(int) was 0.0908 before and 0.0616 after correction.
The Ratio of minimum to maximum transmission is 0.7684.
The \l/2 correction factor is Not present.
;
_exptl_crystal_colour colourless
_exptl_crystal_density_diffrn 1.542
_exptl_crystal_description block
_exptl_crystal_F_000 668.599
_exptl_crystal_size_max 0.4
_exptl_crystal_size_mid 0.35
_exptl_crystal_size_min 0.18
_refine_diff_density_max 1.4210
_refine_diff_density_min -1.3910
_refine_diff_density_rms 0.3435
_refine_ls_d_res_high 0.7980
_refine_ls_d_res_low 8.8226
_refine_ls_goodness_of_fit_ref 1.0497
_refine_ls_hydrogen_treatment mixed
_refine_ls_matrix_type full
_refine_ls_number_constraints 53
_refine_ls_number_parameters 423
_refine_ls_number_reflns 4894
_refine_ls_number_restraints 0
_refine_ls_restrained_S_all 1.0497
_refine_ls_R_factor_all 0.4006
_refine_ls_R_factor_gt 0.1358
_refine_ls_shift/su_max 0.0002
_refine_ls_shift/su_mean 0.0000
_refine_ls_structure_factor_coef Fsqd
_refine_ls_weighting_details 'w=1/[\s^2^(Fo^2^)+(0.0531P)^2^] where P=(Fo^2^+2Fc^2^)/3'
_refine_ls_weighting_scheme calc
_refine_ls_wR_factor_gt 0.2096
_refine_ls_wR_factor_ref 0.3477
_reflns_Friedel_coverage 0.0
_reflns_limit_h_max 13
_reflns_limit_h_min -14
_reflns_limit_k_max 14
_reflns_limit_k_min -14
_reflns_limit_l_max 15
_reflns_limit_l_min 0
_reflns_number_gt 1077
_reflns_number_total 4894
_reflns_threshold_expression I>=2u(I)
_cod_data_source_file d2ce01149b2.cif
_cod_data_source_block mo_GA5_Infal_350_2132021_0m_a
_cod_depositor_comments
;
The following automatic conversions were performed:

data item '_diffrn_radiation_probe' value 'X-ray' was changed to
'x-ray' in accordance with the
/home/data/users/saulius/crontab/automatic-downloads/rss-feeds/RSC/lib/dictionaries/cif_core.dic
dictionary named 'cif_core.dic' version 2.4.2 last updated on
2011-04-26.

Automatic conversion script
Id: cif_fix_values 7556 2019-12-06 15:28:31Z antanas 

 Adding full bibliography for 7246035--7246043.cif.

2024-09-02
Z value and formula fixed to values more according to usual
chemical conventions.                 miguel
;
_cod_original_formula_sum 'C26 H28 N2 O17'
_cod_original_formula_weight 640.515
_cod_original_formula_moiety '2(C6 H5 N O2), 3(H2 O), 2(C7 H6 O5)'
_cod_original_formula_units_Z 2
_cod_original_cell_volume 1379.9(15)
_cod_database_code 7246042
_olex2_refinement_description
;
1. Fixed Uiso
 At 1.2 times of:
  All C(H) groups, All N(H) groups
 At 1.5 times of:
  All O(H) groups, All O(H,H) groups
2.a Free rotating group:
 O17(H17B,H17A), O16(H16B,H16A), O15(H15A,H15B)
2.b Aromatic/amide H refined with riding coordinates:
 N2(H2), N1(H14), C7(H7A), C14(H14A), C10(H10A), C26(H26), C20(H20), C19(H19),
 C3(H3A), C24(H24), C17(H17), C25(H25), C23(H23), C18(H18)
2.c Idealised tetrahedral OH refined as rotating group:
 O1(H1), O7(H7), O4(H4), O5(H5), O10(H10), O3(H3), O8(H8), O9(H9)
;
_olex2_submission_special_instructions 'No special instructions were received'
_diffrn_measurement_ambient_temperature_device_make 'Oxford Cobra Cryo device'

loop_
_space_group_symop_id
_space_group_symop_operation_xyz
1 x,y,z
2 -x,-y,-z

loop_
_atom_site_label
_atom_site_type_symbol
_atom_site_fract_x
_atom_site_fract_y
_atom_site_fract_z
_atom_site_U_iso_or_equiv
_atom_site_adp_type
_atom_site_occupancy
_atom_site_refinement_flags_posn
O11 O -0.0006(10) 0.9061(9) 0.1685(8) 0.061(3) Uani 1.000000 .
O17 O 1.2028(12) 0.3733(13) 0.5573(9) 0.082(4) Uani 1.000000 .
H17B H 1.135(10) 0.359(15) 0.572(13) 0.123(6) Uiso 1.000000 G
H17A H 1.278(8) 0.430(11) 0.623(9) 0.123(6) Uiso 1.000000 G
O16 O 0.8090(12) 0.4225(12) 0.5491(9) 0.068(3) Uani 1.000000 .
H16B H 0.831(13) 0.461(14) 0.500(11) 0.101(5) Uiso 1.000000 G
H16A H 0.7179(13) 0.382(12) 0.509(11) 0.101(5) Uiso 1.000000 G
O15 O 0.2285(11) 0.2059(12) -0.2182(11) 0.074(3) Uani 1.000000 .
H15A H 0.143(6) 0.156(11) -0.237(16) 0.111(5) Uiso 1.000000 G
H15B H 0.227(14) 0.273(8) -0.236(15) 0.111(5) Uiso 1.000000 G
O1 O 0.4524(10) 0.1689(10) -0.0873(9) 0.061(3) Uani 1.000000 .
H1 H 0.388(10) 0.186(12) -0.1254(14) 0.091(5) Uiso 1.000000 GR
O14 O 0.5657(11) 0.8944(11) 0.7016(9) 0.079(4) Uani 1.000000 .
O7 O 0.0157(10) 0.4945(10) -0.2025(8) 0.060(3) Uani 1.000000 .
H7 H -0.031(10) 0.472(13) -0.2790(8) 0.090(5) Uiso 1.000000 GR
O12 O 0.1178(10) 0.8018(10) 0.1737(9) 0.064(3) Uani 1.000000 .
O6 O 0.1314(10) 0.4026(10) -0.2379(9) 0.070(3) Uani 1.000000 .
O4 O 0.9937(11) 0.1673(11) 0.3471(9) 0.072(3) Uani 1.000000 .
H4 H 1.045(11) 0.222(11) 0.415(7) 0.108(5) Uiso 1.000000 GR
O5 O 0.8404(11) 0.0469(10) 0.0969(9) 0.067(3) Uani 1.000000 .
H5 H 0.911(10) 0.047(12) 0.154(2) 0.100(5) Uiso 1.000000 GR
O10 O 0.5450(10) 0.5072(9) 0.2067(9) 0.065(3) Uani 1.000000 .
H10 H 0.520(5) 0.433(5) 0.174(10) 0.097(5) Uiso 1.000000 GR
O3 O 0.9124(11) 0.3086(11) 0.4444(9) 0.069(3) Uani 1.000000 .
H3 H 0.870(8) 0.335(14) 0.467(2) 0.104(5) Uiso 1.000000 GR
O8 O 0.3046(13) 0.7162(11) 0.2563(9) 0.076(4) Uani 1.000000 .
H8 H 0.321(18) 0.785(6) 0.240(10) 0.114(6) Uiso 1.000000 GR
O9 O 0.5154(10) 0.6493(11) 0.3496(8) 0.064(3) Uani 1.000000 .
H9 H 0.4741(19) 0.641(14) 0.3894(9) 0.096(5) Uiso 1.000000 GR
O2 O 0.4768(10) 0.2862(9) 0.0745(9) 0.067(3) Uani 1.000000 .
N2 N 0.8636(12) 0.7999(12) 0.9259(11) 0.056(4) Uani 1.000000 .
H2 H 0.9133(12) 0.8365(12) 1.0050(11) 0.068(4) Uiso 1.000000 R
O13 O 0.4799(11) 0.7382(11) 0.5353(9) 0.078(4) Uani 1.000000 .
N1 N 0.3667(12) 0.9476(11) 0.5645(11) 0.057(4) Uani 1.000000 .
H14 H 0.4374(12) 0.9339(11) 0.6076(11) 0.069(4) Uiso 1.000000 R
C11 C 0.3079(15) 0.6376(14) 0.1756(15) 0.054(5) Uani 1.000000 .
C9 C 0.2212(13) 0.5129(13) -0.0284(12) 0.044(4) Uani 1.000000 .
C7 C 0.6837(14) 0.1346(13) 0.0653(13) 0.048(4) Uani 1.000000 .
H7A H 0.6329(14) 0.0943(13) -0.0200(13) 0.058(5) Uiso 1.000000 R
C14 C 0.3316(13) 0.4820(13) 0.0222(12) 0.052(4) Uani 1.000000 .
H14A H 0.3385(13) 0.4282(13) -0.0288(12) 0.062(5) Uiso 1.000000 R
C2 C 0.6404(14) 0.2048(13) 0.1108(14) 0.047(4) Uani 1.000000 .
C4 C 0.8332(15) 0.2556(13) 0.3177(14) 0.049(4) Uani 1.000000 .
C12 C 0.4179(14) 0.6071(13) 0.2254(13) 0.045(4) Uani 1.000000 .
C10 C 0.2121(14) 0.5922(13) 0.0494(13) 0.051(4) Uani 1.000000 .
H10A H 0.1400(14) 0.6150(13) 0.0157(13) 0.061(5) Uiso 1.000000 R
C8 C 0.1224(16) 0.4646(14) -0.1649(13) 0.053(5) Uani 1.000000 .
C26 C 0.7618(13) 0.8294(13) 0.8527(12) 0.049(4) Uani 1.000000 .
H26 H 0.7477(13) 0.8902(13) 0.8869(12) 0.059(5) Uiso 1.000000 R
C6 C 0.8025(15) 0.1216(13) 0.1432(14) 0.053(4) Uani 1.000000 .
C22 C 0.6785(14) 0.7677(14) 0.7256(12) 0.046(4) Uani 1.000000 .
C1 C 0.5163(16) 0.2223(14) 0.0329(14) 0.054(4) Uani 1.000000 .
C16 C 0.1809(14) 0.9276(14) 0.3687(13) 0.051(4) Uani 1.000000 .
C20 C 0.2896(13) 0.8988(13) 0.4384(12) 0.053(5) Uani 1.000000 .
H20 H 0.3092(13) 0.8467(13) 0.3990(12) 0.064(5) Uiso 1.000000 R
C19 C 0.3339(16) 1.0175(13) 0.6232(13) 0.055(5) Uani 1.000000 .
H19 H 0.3843(16) 1.0463(13) 0.7100(13) 0.067(5) Uiso 1.000000 R
C3 C 0.7143(14) 0.2660(14) 0.2405(13) 0.052(4) Uani 1.000000 .
H3A H 0.6830(14) 0.3119(14) 0.2723(13) 0.063(5) Uiso 1.000000 R
C13 C 0.4314(14) 0.5317(13) 0.1491(13) 0.046(4) Uani 1.000000 .
C5 C 0.8780(15) 0.1847(14) 0.2725(13) 0.050(4) Uani 1.000000 .
C15 C 0.0971(17) 0.8754(15) 0.2312(16) 0.060(5) Uani 1.000000 .
C21 C 0.5616(16) 0.8000(17) 0.6429(15) 0.061(5) Uani 1.000000 .
C24 C 0.8066(16) 0.6502(15) 0.7539(15) 0.066(5) Uani 1.000000 .
H24 H 0.8208(16) 0.5885(15) 0.7210(15) 0.079(6) Uiso 1.000000 R
C17 C 0.1515(15) 0.9993(13) 0.4315(13) 0.059(5) Uani 1.000000 .
H17 H 0.0765(15) 1.0165(13) 0.3868(13) 0.070(6) Uiso 1.000000 R
C25 C 0.8898(15) 0.7160(15) 0.8796(15) 0.064(5) Uani 1.000000 .
H25 H 0.9644(15) 0.7016(15) 0.9322(15) 0.077(6) Uiso 1.000000 R
C23 C 0.7012(15) 0.6799(14) 0.6789(14) 0.056(4) Uani 1.000000 .
H23 H 0.6446(15) 0.6380(14) 0.5938(14) 0.067(5) Uiso 1.000000 R
C18 C 0.2295(16) 1.0455(15) 0.5573(14) 0.066(5) Uani 1.000000 .
H18 H 0.2105(16) 1.0970(15) 0.5981(14) 0.079(6) Uiso 1.000000 R

loop_
_atom_site_aniso_label
_atom_site_aniso_U_11
_atom_site_aniso_U_22
_atom_site_aniso_U_33
_atom_site_aniso_U_12
_atom_site_aniso_U_13
_atom_site_aniso_U_23
O11 0.071(7) 0.090(8) 0.044(6) 0.068(7) 0.017(5) 0.019(6)
O17 0.069(7) 0.108(11) 0.052(8) 0.057(8) 0.006(6) 0.006(7)
O16 0.074(7) 0.086(10) 0.045(7) 0.053(8) 0.019(6) 0.009(6)
O15 0.076(8) 0.086(9) 0.063(8) 0.062(8) 0.016(7) 0.020(8)
O1 0.066(7) 0.067(7) 0.054(7) 0.052(6) 0.016(6) 0.006(6)
O14 0.089(8) 0.106(10) 0.047(7) 0.077(8) 0.013(6) 0.009(7)
O7 0.056(7) 0.085(8) 0.045(7) 0.049(7) 0.016(6) 0.019(7)
O12 0.070(7) 0.087(9) 0.046(7) 0.060(7) 0.019(6) 0.010(6)
O6 0.065(7) 0.091(9) 0.052(7) 0.057(7) 0.011(6) 0.004(7)
O4 0.076(8) 0.102(10) 0.057(8) 0.073(9) 0.022(6) 0.020(7)
O5 0.077(8) 0.079(8) 0.071(8) 0.062(7) 0.036(6) 0.018(7)
O10 0.066(7) 0.078(8) 0.050(7) 0.059(7) 0.010(5) -0.004(6)
O3 0.067(7) 0.088(9) 0.055(7) 0.053(7) 0.020(6) 0.004(7)
O8 0.106(9) 0.091(10) 0.047(7) 0.073(9) 0.029(6) 0.010(7)
O9 0.075(7) 0.093(8) 0.047(7) 0.066(7) 0.025(6) 0.024(7)
O2 0.077(8) 0.076(8) 0.063(7) 0.058(7) 0.028(6) 0.011(6)
N2 0.058(9) 0.081(11) 0.039(8) 0.040(9) 0.026(7) 0.013(8)
O13 0.074(8) 0.116(10) 0.032(7) 0.058(8) 0.008(6) -0.007(7)
N1 0.062(9) 0.067(9) 0.054(9) 0.050(8) 0.019(7) 0.030(8)
C11 0.042(9) 0.044(11) 0.064(12) 0.030(9) 0.011(9) 0.009(9)
C9 0.041(9) 0.064(11) 0.026(9) 0.037(9) 0.008(7) 0.001(8)
C7 0.053(10) 0.056(11) 0.041(10) 0.040(9) 0.016(8) 0.024(9)
C14 0.048(9) 0.054(11) 0.042(10) 0.033(9) 0.006(8) 0.007(8)
C2 0.041(9) 0.047(11) 0.051(11) 0.029(9) 0.014(8) 0.024(9)
C4 0.067(11) 0.037(10) 0.048(10) 0.039(9) 0.020(9) 0.001(8)
C12 0.049(9) 0.056(11) 0.036(10) 0.036(9) 0.014(8) 0.019(9)
C10 0.040(9) 0.047(11) 0.052(11) 0.023(9) 0.012(8) 0.006(9)
C8 0.079(12) 0.064(12) 0.023(9) 0.053(11) 0.015(9) 0.006(8)
C26 0.039(9) 0.062(11) 0.032(9) 0.030(9) 0.001(7) 0.010(9)
C6 0.062(10) 0.043(11) 0.057(11) 0.036(9) 0.024(9) 0.008(9)
C22 0.039(9) 0.067(11) 0.035(10) 0.038(9) 0.010(8) 0.015(9)
C1 0.068(11) 0.037(11) 0.048(11) 0.024(9) 0.026(10) -0.002(9)
C16 0.050(9) 0.075(12) 0.029(9) 0.046(10) 0.008(8) -0.001(8)
C20 0.040(9) 0.069(12) 0.036(10) 0.039(9) -0.001(8) -0.010(8)
C19 0.088(12) 0.057(11) 0.034(10) 0.047(11) 0.030(9) 0.004(8)
C3 0.054(10) 0.069(12) 0.055(11) 0.048(10) 0.025(9) 0.024(10)
C13 0.043(9) 0.043(10) 0.047(10) 0.033(9) 0.008(8) 0.009(8)
C5 0.070(11) 0.054(11) 0.040(10) 0.044(10) 0.027(9) 0.010(8)
C15 0.074(12) 0.062(13) 0.080(14) 0.046(11) 0.054(11) 0.029(11)
C21 0.062(11) 0.087(15) 0.033(11) 0.043(12) 0.016(9) 0.022(11)
C24 0.083(12) 0.080(13) 0.071(12) 0.074(12) 0.034(10) 0.025(11)
C17 0.077(12) 0.053(11) 0.037(10) 0.045(10) 0.012(9) -0.008(8)
C25 0.050(10) 0.071(13) 0.060(13) 0.037(11) 0.013(10) 0.023(11)
C23 0.058(10) 0.066(12) 0.041(10) 0.035(10) 0.019(8) 0.010(9)
C18 0.083(12) 0.094(14) 0.054(11) 0.075(12) 0.030(10) 0.028(10)

loop_
_atom_type_symbol
_atom_type_scat_dispersion_real
_atom_type_scat_dispersion_imag
_atom_type_scat_Cromer_Mann_a1
_atom_type_scat_Cromer_Mann_a2
_atom_type_scat_Cromer_Mann_a3
_atom_type_scat_Cromer_Mann_a4
_atom_type_scat_Cromer_Mann_b1
_atom_type_scat_Cromer_Mann_b2
_atom_type_scat_Cromer_Mann_b3
_atom_type_scat_Cromer_Mann_b4
_atom_type_scat_Cromer_Mann_c
_atom_type_scat_source
_atom_type_scat_dispersion_source
C 0.00347 0.00161 2.31000 1.02000 1.58860 0.86500 20.84390 10.20750 0.56870 51.65120 0.21560 'International Tables Volume C Table 6.1.1.4 (pp. 500-502)' 'Henke, Gullikson and Davis, At. Data and Nucl. Data Tables, 1993, 54, 2'
H 0.00000 0.00000 0.49300 0.32291 0.14019 0.04081 10.51090 26.12570 3.14236 57.79970 0.00304 'International Tables Volume C Table 6.1.1.4 (pp. 500-502)' 'Henke, Gullikson and Davis, At. Data and Nucl. Data Tables, 1993, 54, 2'
N 0.00653 0.00323 12.21260 3.13220 2.01250 1.16630 0.00570 9.89330 28.99750 0.58260 -11.52900 'International Tables Volume C Table 6.1.1.4 (pp. 500-502)' 'Henke, Gullikson and Davis, At. Data and Nucl. Data Tables, 1993, 54, 2'
O 0.01158 0.00611 3.04850 2.28680 1.54630 0.86700 13.27710 5.70110 0.32390 32.90890 0.25080 'International Tables Volume C Table 6.1.1.4 (pp. 500-502)' 'Henke, Gullikson and Davis, At. Data and Nucl. Data Tables, 1993, 54, 2'

loop_
_geom_angle_atom_site_label_1
_geom_angle_atom_site_label_2
_geom_angle_atom_site_label_3
_geom_angle
_geom_angle_site_symmetry_1
_geom_angle_site_symmetry_3
_geom_angle_publ_flag
H17A O17 H17B 104.5 . . ?
H16A O16 H16B 104.5 . . ?
H15B O15 H15A 104.5 . . ?
C1 O1 H1 109.5 . . ?
C8 O7 H7 109.5 . . ?
C5 O4 H4 109.5 . . ?
C6 O5 H5 109.5 . . ?
C13 O10 H10 109.5 . . ?
C4 O3 H3 109.5 . . ?
C11 O8 H8 109.5 . . ?
C12 O9 H9 109.5 . . ?
C26 N2 H2 118.9(8) . . ?
C25 N2 H2 118.9(9) . . ?
C25 N2 C26 122.1(13) . . ?
C20 N1 H14 119.6(7) . . ?
C19 N1 H14 119.6(8) . . ?
C19 N1 C20 120.8(11) . . ?
C12 C11 O8 116.8(14) . . ?
C10 C11 O8 123.5(12) . . ?
C10 C11 C12 119.6(15) . . ?
C10 C9 C14 119.2(13) . . ?
C8 C9 C14 118.0(12) . . ?
C8 C9 C10 122.6(12) . . ?
C2 C7 H7A 119.3(8) . . ?
C6 C7 H7A 119.3(9) . . ?
C6 C7 C2 121.5(14) . . ?
H14A C14 C9 120.2(8) . . ?
C13 C14 C9 119.6(13) . . ?
C13 C14 H14A 120.2(8) . . ?
C1 C2 C7 123.9(14) . . ?
C3 C2 C7 120.7(12) . . ?
C3 C2 C1 115.4(13) . . ?
C3 C4 O3 123.8(12) . . ?
C5 C4 O3 114.6(12) . . ?
C5 C4 C3 121.6(14) . . ?
C11 C12 O9 121.9(14) . . ?
C13 C12 O9 117.8(12) . . ?
C13 C12 C11 120.3(13) . . ?
C9 C10 C11 121.0(13) . . ?
H10A C10 C11 119.5(8) . . ?
H10A C10 C9 119.5(8) . . ?
O6 C8 O7 121.8(12) . . ?
C9 C8 O7 112.9(12) . . ?
C9 C8 O6 125.4(13) . . ?
H26 C26 N2 120.5(8) . . ?
C22 C26 N2 119.1(13) . . ?
C22 C26 H26 120.5(8) . . ?
C7 C6 O5 120.6(14) . . ?
C5 C6 O5 121.5(12) . . ?
C5 C6 C7 117.9(13) . . ?
C21 C22 C26 119.0(14) . . ?
C23 C22 C26 119.1(13) . . ?
C23 C22 C21 121.9(14) . . ?
O2 C1 O1 121.5(14) . . ?
C2 C1 O1 114.6(13) . . ?
C2 C1 O2 123.8(14) . . ?
C15 C16 C20 119.4(13) . . ?
C17 C16 C20 118.1(13) . . ?
C17 C16 C15 122.3(13) . . ?
C16 C20 N1 119.2(13) . . ?
H20 C20 N1 120.4(7) . . ?
H20 C20 C16 120.4(8) . . ?
H19 C19 N1 119.8(8) . . ?
C18 C19 N1 120.4(14) . . ?
C18 C19 H19 119.8(9) . . ?
C4 C3 C2 118.1(13) . . ?
H3A C3 C2 120.9(8) . . ?
H3A C3 C4 120.9(9) . . ?
C14 C13 O10 123.5(13) . . ?
C12 C13 O10 116.3(12) . . ?
C12 C13 C14 120.2(12) . . ?
C4 C5 O4 123.7(13) . . ?
C6 C5 O4 116.1(12) . . ?
C6 C5 C4 120.2(13) . . ?
O12 C15 O11 119.3(15) . . ?
C16 C15 O11 118.3(13) . . ?
C16 C15 O12 122.4(14) . . ?
O13 C21 O14 128.0(14) . . ?
C22 C21 O14 112.7(13) . . ?
C22 C21 O13 119.3(16) . . ?
C25 C24 H24 121.4(9) . . ?
C23 C24 H24 121.4(9) . . ?
C23 C24 C25 117.3(14) . . ?
H17 C17 C16 119.4(8) . . ?
C18 C17 C16 121.1(14) . . ?
C18 C17 H17 119.4(9) . . ?
C24 C25 N2 120.4(13) . . ?
H25 C25 N2 119.8(8) . . ?
H25 C25 C24 119.8(9) . . ?
C24 C23 C22 121.9(14) . . ?
H23 C23 C22 119.1(8) . . ?
H23 C23 C24 119.1(9) . . ?
C17 C18 C19 120.2(15) . . ?
H18 C18 C19 119.9(9) . . ?
H18 C18 C17 119.9(9) . . ?

loop_
_geom_bond_atom_site_label_1
_geom_bond_atom_site_label_2
_geom_bond_distance
_geom_bond_site_symmetry_2
_geom_bond_publ_flag
O11 C15 1.288(14) . ?
O17 H17B 0.8500 . ?
O17 H17A 0.8500 . ?
O16 H16B 0.8497 . ?
O16 H16A 0.8502 . ?
O15 H15A 0.8499 . ?
O15 H15B 0.8499 . ?
O1 H1 0.8200 . ?
O1 C1 1.312(15) . ?
O14 C21 1.280(17) . ?
O7 H7 0.8200 . ?
O7 C8 1.344(14) . ?
O12 C15 1.267(15) . ?
O6 C8 1.208(15) . ?
O4 H4 0.8200 . ?
O4 C5 1.383(13) . ?
O5 H5 0.8200 . ?
O5 C6 1.351(15) . ?
O10 H10 0.8200 . ?
O10 C13 1.379(13) . ?
O3 H3 0.8200 . ?
O3 C4 1.367(15) . ?
O8 H8 0.8200 . ?
O8 C11 1.361(16) . ?
O9 H9 0.8200 . ?
O9 C12 1.358(14) . ?
O2 C1 1.237(15) . ?
N2 H2 0.8600 . ?
N2 C26 1.347(13) . ?
N2 C25 1.333(17) . ?
O13 C21 1.201(16) . ?
N1 H14 0.8600 . ?
N1 C20 1.356(15) . ?
N1 C19 1.353(16) . ?
C11 C12 1.383(16) . ?
C11 C10 1.372(18) . ?
C9 C14 1.391(15) . ?
C9 C10 1.386(17) . ?
C9 C8 1.476(17) . ?
C7 H7A 0.9300 . ?
C7 C2 1.356(17) . ?
C7 C6 1.390(16) . ?
C14 H14A 0.9300 . ?
C14 C13 1.387(16) . ?
C2 C1 1.470(17) . ?
C2 C3 1.418(18) . ?
C4 C3 1.373(15) . ?
C4 C5 1.375(16) . ?
C12 C13 1.376(17) . ?
C10 H10A 0.9300 . ?
C26 H26 0.9300 . ?
C26 C22 1.387(17) . ?
C6 C5 1.416(18) . ?
C22 C21 1.531(17) . ?
C22 C23 1.344(17) . ?
C16 C20 1.391(15) . ?
C16 C15 1.478(19) . ?
C16 C17 1.369(17) . ?
C20 H20 0.9300 . ?
C19 H19 0.9300 . ?
C19 C18 1.335(15) . ?
C3 H3A 0.9300 . ?
C24 H24 0.9300 . ?
C24 C25 1.383(19) . ?
C24 C23 1.387(16) . ?
C17 H17 0.9300 . ?
C17 C18 1.350(17) . ?
C25 H25 0.9300 . ?
C23 H23 0.9300 . ?
C18 H18 0.9300 . ?

loop_
_geom_torsion_atom_site_label_1
_geom_torsion_atom_site_label_2
_geom_torsion_atom_site_label_3
_geom_torsion_atom_site_label_4
_geom_torsion
_geom_torsion_site_symmetry_1
_geom_torsion_site_symmetry_2
_geom_torsion_site_symmetry_3
_geom_torsion_site_symmetry_4
_geom_torsion_publ_flag
O11 C15 C16 C20 -178.2(14) . . . . ?
O11 C15 C16 C17 4.8(17) . . . . ?
O1 C1 C2 C7 -3.0(17) . . . . ?
O1 C1 C2 C3 177.7(13) . . . . ?
O14 C21 C22 C26 7.5(17) . . . . ?
O14 C21 C22 C23 -173.5(14) . . . . ?
O7 C8 C9 C14 176.7(12) . . . . ?
O7 C8 C9 C10 -6.5(17) . . . . ?
O12 C15 C16 C20 1.9(18) . . . . ?
O12 C15 C16 C17 -175.0(16) . . . . ?
O6 C8 C9 C14 -2(2) . . . . ?
O6 C8 C9 C10 174.6(17) . . . . ?
O4 C5 C4 O3 -0.2(17) . . . . ?
O4 C5 C4 C3 -177.4(15) . . . . ?
O4 C5 C6 O5 1.2(16) . . . . ?
O4 C5 C6 C7 178.8(13) . . . . ?
O5 C6 C7 C2 177.2(14) . . . . ?
O5 C6 C5 C4 -177.2(15) . . . . ?
O10 C13 C14 C9 -179.2(14) . . . . ?
O10 C13 C12 O9 -0.7(15) . . . . ?
O10 C13 C12 C11 179.4(13) . . . . ?
O3 C4 C3 C2 -179.0(15) . . . . ?
O3 C4 C5 C6 178.1(14) . . . . ?
O8 C11 C12 O9 2.3(17) . . . . ?
O8 C11 C12 C13 -177.8(14) . . . . ?
O8 C11 C10 C9 179.7(15) . . . . ?
O9 C12 C11 C10 -179.9(14) . . . . ?
O9 C12 C13 C14 177.6(13) . . . . ?
O2 C1 C2 C7 179.9(15) . . . . ?
O2 C1 C2 C3 0.5(19) . . . . ?
N2 C26 C22 C21 179.2(13) . . . . ?
N2 C26 C22 C23 0.2(16) . . . . ?
N2 C25 C24 C23 3.0(18) . . . . ?
O13 C21 C22 C26 -172.6(15) . . . . ?
O13 C21 C22 C23 6(2) . . . . ?
N1 C20 C16 C15 179.7(14) . . . . ?
N1 C20 C16 C17 -3.3(17) . . . . ?
N1 C19 C18 C17 3.0(18) . . . . ?
C11 C12 C13 C14 -2.3(17) . . . . ?
C11 C10 C9 C14 -1.7(17) . . . . ?
C11 C10 C9 C8 -178.5(15) . . . . ?
C9 C14 C13 C12 2.6(17) . . . . ?
C7 C2 C3 C4 2.1(17) . . . . ?
C7 C6 C5 C4 0.4(17) . . . . ?
C2 C3 C4 C5 -2.1(17) . . . . ?
C26 C22 C23 C24 -0.7(18) . . . . ?
C22 C23 C24 C25 -0.9(18) . . . . ?
C16 C17 C18 C19 -2.6(19) . . . . ?
